data_1572077
loop_
_publ_author_name
'Wieprecht, Nele'
'Krummenacher, Ivo'
'W&#xfc;st, Leonie'
'Michel, Maximilian'
'Fuchs, Sonja'
'Nees, Samuel'
'H&#xe4;rterich, Marcel'
'Braunschweig, Holger'

_publ_section_title
;
 The forgotten borole: synthesis, properties and reactivity of a
 1-boraindene.
;
_journal_issue 31
_journal_name_full 'Chemical science'
_journal_page_first 12496
_journal_page_last 12501
_journal_paper_doi 10.1039/d4sc03817g
_journal_volume 15
_journal_year 2024
_chemical_formula_moiety 'C33 H29 B N2, 0.5(C6 H6)'
_chemical_formula_sum 'C36 H32 B N2'
_chemical_formula_weight 503.44
_space_group_crystal_system monoclinic
_space_group_IT_number 14
_space_group_name_Hall '-P 2yn'
_space_group_name_H-M_alt 'P 1 21/n 1'
_atom_sites_solution_hydrogens geom
_atom_sites_solution_primary dual
_atom_sites_solution_secondary difmap
_audit_creation_method 'CIF-fill 1.2y (K.Radacki, 2005-22)'
_audit_update_record
;
2024-06-05 deposited with the CCDC.	2024-07-02 downloaded from the CCDC.
;
_cell_angle_alpha 90
_cell_angle_beta 104.7630(10)
_cell_angle_gamma 90
_cell_formula_units_Z 4
_cell_length_a 10.93990(10)
_cell_length_b 13.5758(2)
_cell_length_c 19.8961(2)
_cell_measurement_reflns_used 25490
_cell_measurement_temperature 100(2)
_cell_measurement_theta_max 74.6800
_cell_measurement_theta_min 3.2460
_cell_volume 2857.38(6)
_computing_cell_refinement 'CrysAlisPro 1.171.41.112a (Rigaku OD, 2021)'
_computing_data_collection 'CrysAlisPro 1.171.41.112a (Rigaku OD, 2021)'
_computing_data_reduction 'CrysAlisPro 1.171.41.112a (Rigaku OD, 2021)'
_computing_molecular_graphics 'ShelXLe (Huebschle et all, 2011)'
_computing_publication_material 'SHELXL-2018/3 (Sheldrick, 2018)'
_computing_structure_refinement 'SHELXL-2018/3 (Sheldrick, 2018)'
_computing_structure_solution 'SHELXT (Sheldrick, 2014)'
_diffrn_ambient_environment N~2~
_diffrn_ambient_temperature 100.01(10)
_diffrn_detector HPA
_diffrn_detector_area_resol_mean 10.0
_diffrn_detector_type 'HyPix Arc150'
_diffrn_measured_fraction_theta_full 1.000
_diffrn_measured_fraction_theta_max 0.995
_diffrn_measurement_details
;
 List of Runs (angles in degrees, time in seconds):
 
   # Type    Start    End  Width  t~exp~   \w     \q     \k     \f   Frames
 --------------------------------------------------------------------------
   1  \w    105.00 135.00   0.50    0.20    --   85.25  47.00-109.15   60
   2  \w    107.00 133.00   0.50    0.20    --   85.25  51.00-179.72   52
   3  \w     90.00 117.00   0.50    0.20    --   85.25  25.00-165.20   54
   4  \w     67.00  93.00   0.50    0.20    --   54.00  52.00-103.71   52
   5  \w     99.00 124.00   0.50    0.20    --   85.25  47.00 -66.51   50
   6  \w     99.00 125.00   0.50    0.20    --   85.25  54.00  52.92   52
   7  \w     98.00 136.00   0.50    0.20    --   85.25  41.00 138.38   76
   8  \w   -123.00 -98.00   0.50    0.20    --  -79.50 -66.00-161.54   50
   9  \w   -123.00 -93.00   0.50    0.20    --  -79.50 -48.00-149.03   60
  10  \w   -102.00 -76.00   0.50    0.20    --  -54.00 -52.00-115.09   52
  11  \w    -88.00 -60.00   0.50    0.20    --  -46.00 -49.00 -97.59   56
  12  \w   -122.00 -96.00   0.50    0.20    --  -79.50 -53.00  53.65   52
  13  \w   -116.00 -83.00   0.50    0.20    --  -70.00 -56.00  81.89   66
  14  \w    -94.00 -61.00   0.50    0.20    --  -76.37 111.00 -31.00   66
  15  \w    -80.00 -15.00   0.50    0.20    --  -60.19 111.00 -31.00  130
  16  \w    -80.00 -55.00   0.50    0.20    --  -69.72 111.00 -31.00   50
  17  \w     43.00  98.00   0.50    0.20    --   85.25-135.00  17.98  110
  18  \w     45.00  71.00   0.50    0.20    --   85.25-131.00  63.41   52
  19  \w     39.00  64.00   0.50    0.20    --   85.25-118.00  84.09   50
  20  \w     38.00  90.00   0.50    0.20    --   85.25-121.00 113.75  104
  21  \w     46.00  71.00   0.50    0.20    --   85.25-111.00  18.21   50
  22  \w     46.00  97.00   0.50    0.20    --   85.25-116.00 -60.17  102
  23  \w     42.00  67.00   0.50    0.20    --   82.31-111.00-124.00   50
  24  \w     39.00 102.00   0.50    0.20    --   85.25-129.00-150.73  126
  25  \w     40.00  92.00   0.50    0.20    --   85.25-104.00-119.63  104
  26  \w     39.00  65.00   0.50    0.20    --   85.25-107.00-148.37   52
  27  \w     48.00  74.00   0.50    0.20    --   71.50-111.00-124.00   52
  28  \w     11.00  57.00   0.50    0.20    --   58.91-111.00-124.00   92
  29  \w     39.00  64.00   0.50    0.20    --   85.25-108.00 -44.41   50
  30  \w     41.00  94.00   0.50    0.20    --   85.25-100.00 -75.37  106
  31  \w     41.00  90.00   0.50    0.20    --   82.31 -95.00-150.00   98
  32  \w     58.00  93.00   0.50    0.20    --   85.25 -98.00 -65.66   70
  33  \w     55.00  93.00   0.50    0.20    --   85.25 -97.00 -49.79   76
  34  \w     55.00  89.00   0.50    0.20    --   82.31 -95.00-120.00   68
  35  \w     58.00  93.00   0.50    0.20    --   85.25 -95.00-114.67   70
  36  \w     45.00  77.00   0.50    0.20    --   71.50 -95.00 -60.00   64
  37  \w     16.00  41.00   0.50    0.20    --   58.91 -95.00 -30.00   50
  38  \w     62.00  88.00   0.50    0.20    --   85.25 -90.00 -20.00   52
  39  \w     41.00  66.00   0.50    0.20    --   85.25-101.00 142.88   50
  40  \w     41.00  67.00   0.50    0.20    --   85.25-102.00  67.09   52
  41  \w     41.00  75.00   0.50    0.20    --   82.31 -95.00  30.00   68
  42  \w     44.00  69.00   0.50    0.20    --   85.25 -90.00-141.82   50
  43  \w     98.00 127.00   0.50    0.20    --   85.25 135.00  59.42   58
  44  \w     99.00 124.00   0.50    0.20    --   85.25 126.00 154.67   50
  45  \w    102.00 129.00   0.50    0.20    --   85.25 131.00 126.55   54
  46  \w     92.00 117.00   0.50    0.20    --   85.25 134.00  47.92   50
  47  \w    102.00 133.00   0.50    0.20    --   85.25 117.00 -34.93   62
  48  \w   -121.00 -95.00   0.50    0.20    --  -79.50-123.00 136.74   52

;
_diffrn_measurement_device 'four-circle diffractometer'
_diffrn_measurement_device_type 'Rigaku XtaLAB Synergy-R'
_diffrn_measurement_method '\w scans'
_diffrn_radiation_monochromator 'multi-layer mirror'
_diffrn_radiation_type CuK\a
_diffrn_radiation_wavelength 1.54184
_diffrn_reflns_av_R_equivalents 0.0208
_diffrn_reflns_av_unetI/netI 0.0163
_diffrn_reflns_Laue_measured_fraction_full 1.000
_diffrn_reflns_Laue_measured_fraction_max 0.995
_diffrn_reflns_limit_h_max 13
_diffrn_reflns_limit_h_min -12
_diffrn_reflns_limit_k_max 16
_diffrn_reflns_limit_k_min -17
_diffrn_reflns_limit_l_max 24
_diffrn_reflns_limit_l_min -24
_diffrn_reflns_number 37252
_diffrn_reflns_point_group_measured_fraction_full 1.000
_diffrn_reflns_point_group_measured_fraction_max 0.995
_diffrn_reflns_theta_full 67.684
_diffrn_reflns_theta_max 75.158
_diffrn_reflns_theta_min 3.985
_diffrn_source 'rotating-anode X-ray tube'
_diffrn_source_type 'PhotonJet R X-ray Source'
_exptl_absorpt_coefficient_mu 0.510
_exptl_absorpt_correction_T_max 1.00000
_exptl_absorpt_correction_T_min 0.78176
_exptl_absorpt_correction_type multi-scan
_exptl_absorpt_process_details
;
CrysAlisPro 1.171.41.112a (Rigaku Oxford Diffraction, 2021) Empirical 
absorption correction using spherical harmonics, implemented in SCALE3 
ABSPACK scaling algorithm.
;
_exptl_crystal_colour colourless
_exptl_crystal_density_diffrn 1.170
_exptl_crystal_description block
_exptl_crystal_F_000 1068
_exptl_crystal_size_max 0.278
_exptl_crystal_size_mid 0.164
_exptl_crystal_size_min 0.138
_refine_diff_density_max 0.251
_refine_diff_density_min -0.334
_refine_diff_density_rms 0.039
_refine_ls_extinction_method none
_refine_ls_goodness_of_fit_ref 1.024
_refine_ls_hydrogen_treatment constr
_refine_ls_matrix_type full
_refine_ls_number_parameters 356
_refine_ls_number_reflns 5864
_refine_ls_number_restraints 0
_refine_ls_restrained_S_all 1.024
_refine_ls_R_factor_all 0.0485
_refine_ls_R_factor_gt 0.0449
_refine_ls_shift/su_max 0.000
_refine_ls_shift/su_mean 0.000
_refine_ls_structure_factor_coef Fsqd
_refine_ls_weighting_details 'w=1/[\s^2^(Fo^2^)+(0.0552P)^2^+1.1470P] where P=(Fo^2^+2Fc^2^)/3'
_refine_ls_weighting_scheme calc
_refine_ls_wR_factor_gt 0.1147
_refine_ls_wR_factor_ref 0.1175
_reflns_Friedel_coverage 0.000
_reflns_number_gt 5331
_reflns_number_total 5864
_reflns_threshold_expression 'I > 2\s(I)'
_cod_data_source_file d4sc03817g2.cif
_cod_data_source_block 1-DMAP
_cod_depositor_comments 'Adding full bibliography for 1572071--1572079.cif.'
_cod_original_sg_symbol_H-M 'P 21/n'
_cod_database_code 1572077
_shelx_shelxl_version_number 2018/3
_shelx_space_group_comment
;
The symmetry employed for this shelxl refinement is uniquely defined
by the following loop, which should always be used as a source of
symmetry information in preference to the above space-group names.
They are only intended as comments.
;
_shelx_estimated_absorpt_t_min 0.870
_shelx_estimated_absorpt_t_max 0.932

loop_
_space_group_symop_operation_xyz
'x, y, z'
'-x+1/2, y+1/2, -z+1/2'
'-x, -y, -z'
'x-1/2, -y-1/2, z-1/2'

loop_
_atom_site_label
_atom_site_type_symbol
_atom_site_fract_x
_atom_site_fract_y
_atom_site_fract_z
_atom_site_U_iso_or_equiv
_atom_site_adp_type
_atom_site_occupancy
_atom_site_site_symmetry_order
_atom_site_calc_flag
_atom_site_refinement_flags_posn
_atom_site_refinement_flags_adp
_atom_site_refinement_flags_occupancy
_atom_site_disorder_assembly
_atom_site_disorder_group
N001 N 0.28996(9) 0.19072(7) 0.35659(5) 0.0255(2) Uani 1 1 d . . . . .
N002 N 0.68169(10) 0.15848(10) 0.41425(6) 0.0382(3) Uani 1 1 d . . . . .
C003 C 0.07200(11) 0.10313(9) 0.30915(6) 0.0267(3) Uani 1 1 d . . . . .
C004 C 0.04375(11) 0.36891(9) 0.33601(6) 0.0250(2) Uani 1 1 d . . . . .
C005 C 0.08590(11) 0.31822(9) 0.22337(6) 0.0251(2) Uani 1 1 d . . . . .
C006 C 0.11248(11) 0.23861(9) 0.41664(6) 0.0259(2) Uani 1 1 d . . . . .
C007 C 0.09002(10) 0.30330(9) 0.29777(6) 0.0242(2) Uani 1 1 d . . . . .
C008 C 0.05837(11) 0.33327(9) 0.40808(6) 0.0271(3) Uani 1 1 d . . . . .
C009 C 0.19691(12) 0.33109(9) 0.20172(7) 0.0285(3) Uani 1 1 d . . . . .
H009 H 0.275760 0.333527 0.235564 0.034 Uiso 1 1 calc R U . . .
C00A C 0.55478(12) 0.16944(10) 0.39487(6) 0.0305(3) Uani 1 1 d . . . . .
C00B C 0.36682(12) 0.26862(10) 0.37666(7) 0.0301(3) Uani 1 1 d . . . . .
H00B H 0.329549 0.331548 0.378036 0.036 Uiso 1 1 calc R U . . .
C00C C 0.34578(12) 0.10231(10) 0.35620(7) 0.0308(3) Uani 1 1 d . . . . .
H00C H 0.293267 0.046331 0.342404 0.037 Uiso 1 1 calc R U . . .
C00D C -0.01245(12) 0.46756(9) 0.31443(6) 0.0259(2) Uani 1 1 d . . . . .
C00E C 0.06333(13) 0.54727(10) 0.30756(7) 0.0321(3) Uani 1 1 d . . . . .
H00E H 0.151863 0.538216 0.314880 0.039 Uiso 1 1 calc R U . . .
C00F C 0.13866(12) 0.19685(10) 0.48251(7) 0.0300(3) Uani 1 1 d . . . . .
H00F H 0.175534 0.133122 0.489830 0.036 Uiso 1 1 calc R U . . .
C00G C 0.07044(12) 0.07715(10) 0.24062(7) 0.0320(3) Uani 1 1 d . . . . .
H00G H 0.104203 0.122041 0.213419 0.038 Uiso 1 1 calc R U . . .
C00H C -0.02808(12) 0.31352(10) 0.17205(7) 0.0333(3) Uani 1 1 d . . . . .
H00H H -0.105109 0.305059 0.185119 0.040 Uiso 1 1 calc R U . . .
C00I C 0.49582(12) 0.26175(10) 0.39518(7) 0.0320(3) Uani 1 1 d . . . . .
H00I H 0.545746 0.319228 0.408264 0.038 Uiso 1 1 calc R U . . .
C00J C 0.47368(12) 0.08876(11) 0.37453(7) 0.0340(3) Uani 1 1 d . . . . .
H00J H 0.507793 0.024592 0.373518 0.041 Uiso 1 1 calc R U . . .
C00K C 0.01987(12) 0.03452(10) 0.34608(7) 0.0320(3) Uani 1 1 d . . . . .
H00K H 0.018058 0.049232 0.392496 0.038 Uiso 1 1 calc R U . . .
C00L C -0.02855(12) -0.07823(10) 0.24975(8) 0.0347(3) Uani 1 1 d . . . . .
H00L H -0.061721 -0.139365 0.229968 0.042 Uiso 1 1 calc R U . . .
C00M C -0.11791(13) 0.65434(10) 0.27859(7) 0.0335(3) Uani 1 1 d . . . . .
H00M H -0.153658 0.717633 0.266265 0.040 Uiso 1 1 calc R U . . .
C00N C 0.19441(14) 0.34037(10) 0.13202(7) 0.0352(3) Uani 1 1 d . . . . .
H00N H 0.270857 0.350339 0.118611 0.042 Uiso 1 1 calc R U . . .
C00O C 0.02134(13) -0.01174(10) 0.21115(7) 0.0343(3) Uani 1 1 d . . . . .
H00O H 0.021988 -0.026885 0.164624 0.041 Uiso 1 1 calc R U . . .
C00P C 0.01092(14) 0.64028(10) 0.29008(7) 0.0361(3) Uani 1 1 d . . . . .
H00P H 0.063919 0.694208 0.286038 0.043 Uiso 1 1 calc R U . . .
C00Q C -0.14169(13) 0.48336(10) 0.30334(8) 0.0371(3) Uani 1 1 d . . . . .
H00Q H -0.194900 0.430001 0.308276 0.044 Uiso 1 1 calc R U . . .
C00R C 0.11144(13) 0.24740(10) 0.53817(7) 0.0356(3) Uani 1 1 d . . . . .
H00R H 0.130919 0.218156 0.583029 0.043 Uiso 1 1 calc R U . . .
C00S C 0.02868(14) 0.38348(10) 0.46251(7) 0.0351(3) Uani 1 1 d . . . . .
H00S H -0.009842 0.446628 0.455158 0.042 Uiso 1 1 calc R U . . .
C00T C -0.02983(13) -0.05528(10) 0.31691(8) 0.0376(3) Uani 1 1 d . . . . .
H00T H -0.064505 -0.100455 0.343512 0.045 Uiso 1 1 calc R U . . .
C00U C 0.08093(15) 0.33514(11) 0.08204(7) 0.0407(3) Uani 1 1 d . . . . .
H00U H 0.079033 0.341159 0.034215 0.049 Uiso 1 1 calc R U . . .
C00V C 0.05613(15) 0.34003(11) 0.52830(7) 0.0387(3) Uani 1 1 d . . . . .
H00V H 0.036985 0.373805 0.566184 0.046 Uiso 1 1 calc R U . . .
C00W C -0.19439(13) 0.57580(10) 0.28516(8) 0.0389(3) Uani 1 1 d . . . . .
H00W H -0.283011 0.584989 0.277237 0.047 Uiso 1 1 calc R U . . .
C00X C -0.03006(14) 0.32109(11) 0.10205(7) 0.0401(3) Uani 1 1 d . . . . .
H00X H -0.108153 0.316571 0.067736 0.048 Uiso 1 1 calc R U . . .
B00Y B 0.13881(12) 0.20398(10) 0.34364(7) 0.0253(3) Uani 1 1 d . . . . .
C00Z C 0.76410(14) 0.24309(14) 0.43238(10) 0.0554(5) Uani 1 1 d . . . . .
H00A H 0.744166 0.291095 0.394361 0.083 Uiso 1 1 calc R U . . .
H00D H 0.852295 0.222013 0.440212 0.083 Uiso 1 1 calc R U . . .
H00Y H 0.751624 0.273419 0.474833 0.083 Uiso 1 1 calc R U . . .
C010 C 0.73752(14) 0.06061(14) 0.41776(10) 0.0554(4) Uani 1 1 d . . . . .
H01A H 0.721628 0.032958 0.370826 0.083 Uiso 1 1 calc R U . . .
H01B H 0.699631 0.017866 0.446655 0.083 Uiso 1 1 calc R U . . .
H01C H 0.828862 0.065148 0.438162 0.083 Uiso 1 1 calc R U . . .
C1_1 C -0.0483(5) 0.0718(3) 0.02934(18) 0.0428(8) Uiso 0.5 1 d G . P A -1
H1_1 H -0.095788 0.117210 0.048794 0.051 Uiso 0.5 1 calc R U P A -1
C2_1 C 0.0849(4) 0.0760(3) 0.04727(19) 0.0486(9) Uiso 0.5 1 d . . P A -1
H2_1 H 0.126999 0.125225 0.078682 0.058 Uiso 0.5 1 calc R U P A -1
C3_1 C 0.1528(5) 0.0119(3) 0.0208(2) 0.0542(10) Uiso 0.5 1 d . . P A -1
H3_1 H 0.242397 0.016913 0.033254 0.065 Uiso 0.5 1 calc R U P A -1
C4_1 C 0.0966(5) -0.0594(3) -0.0230(2) 0.0562(11) Uiso 0.5 1 d . . P A -1
H4_1 H 0.147417 -0.104649 -0.040304 0.067 Uiso 0.5 1 calc R U P A -1
C5_1 C -0.0354(5) -0.0686(3) -0.0439(2) 0.0476(9) Uiso 0.5 1 d . . P A -1
H5_1 H -0.074328 -0.119358 -0.074862 0.057 Uiso 0.5 1 calc R U P A -1
C6_1 C -0.1091(4) 0.0000(3) -0.0174(2) 0.0529(10) Uiso 0.5 1 d . . P A -1
H6_1 H -0.198766 -0.002917 -0.031289 0.064 Uiso 0.5 1 calc R U P A -1

loop_
_atom_site_aniso_label
_atom_site_aniso_U_11
_atom_site_aniso_U_22
_atom_site_aniso_U_33
_atom_site_aniso_U_23
_atom_site_aniso_U_13
_atom_site_aniso_U_12
N001 0.0230(5) 0.0241(5) 0.0286(5) 0.0033(4) 0.0052(4) 0.0006(4)
N002 0.0236(5) 0.0509(7) 0.0405(6) 0.0053(5) 0.0087(5) 0.0019(5)
C003 0.0200(5) 0.0237(6) 0.0353(6) 0.0020(5) 0.0049(5) 0.0019(4)
C004 0.0246(6) 0.0229(6) 0.0257(6) 0.0014(4) 0.0029(4) -0.0025(4)
C005 0.0261(6) 0.0205(5) 0.0274(6) -0.0003(4) 0.0046(5) 0.0001(4)
C006 0.0224(5) 0.0252(6) 0.0289(6) 0.0022(5) 0.0044(4) -0.0021(4)
C007 0.0191(5) 0.0238(6) 0.0277(6) 0.0010(4) 0.0025(4) -0.0030(4)
C008 0.0291(6) 0.0240(6) 0.0269(6) 0.0015(5) 0.0045(5) -0.0030(5)
C009 0.0274(6) 0.0264(6) 0.0310(6) -0.0012(5) 0.0062(5) -0.0014(5)
C00A 0.0259(6) 0.0429(7) 0.0239(6) 0.0065(5) 0.0087(5) 0.0032(5)
C00B 0.0271(6) 0.0260(6) 0.0344(6) 0.0045(5) 0.0028(5) -0.0010(5)
C00C 0.0285(6) 0.0273(6) 0.0365(7) -0.0003(5) 0.0079(5) 0.0022(5)
C00D 0.0312(6) 0.0226(6) 0.0225(5) 0.0004(4) 0.0044(4) 0.0001(5)
C00E 0.0337(6) 0.0281(6) 0.0372(7) 0.0042(5) 0.0142(5) 0.0003(5)
C00F 0.0289(6) 0.0282(6) 0.0318(6) 0.0060(5) 0.0055(5) 0.0013(5)
C00G 0.0324(6) 0.0260(6) 0.0371(7) 0.0005(5) 0.0083(5) -0.0015(5)
C00H 0.0277(6) 0.0363(7) 0.0333(7) 0.0009(5) 0.0031(5) -0.0010(5)
C00I 0.0267(6) 0.0342(7) 0.0320(6) 0.0067(5) 0.0021(5) -0.0056(5)
C00J 0.0292(6) 0.0348(7) 0.0381(7) 0.0004(6) 0.0087(5) 0.0063(5)
C00K 0.0290(6) 0.0284(6) 0.0392(7) 0.0023(5) 0.0099(5) -0.0011(5)
C00L 0.0282(6) 0.0239(6) 0.0493(8) -0.0020(5) 0.0049(6) -0.0014(5)
C00M 0.0424(7) 0.0238(6) 0.0325(7) 0.0052(5) 0.0061(5) 0.0044(5)
C00N 0.0414(7) 0.0331(7) 0.0348(7) -0.0026(5) 0.0166(6) -0.0020(6)
C00O 0.0351(7) 0.0278(7) 0.0384(7) -0.0028(5) 0.0061(5) 0.0008(5)
C00P 0.0435(7) 0.0254(6) 0.0426(7) 0.0059(5) 0.0167(6) -0.0027(5)
C00Q 0.0299(7) 0.0260(7) 0.0491(8) 0.0056(6) -0.0013(6) -0.0032(5)
C00R 0.0430(7) 0.0359(7) 0.0266(6) 0.0067(5) 0.0064(5) -0.0011(6)
C00S 0.0494(8) 0.0252(6) 0.0298(6) 0.0008(5) 0.0083(6) 0.0028(6)
C00T 0.0318(7) 0.0307(7) 0.0514(8) 0.0053(6) 0.0125(6) -0.0053(5)
C00U 0.0570(9) 0.0406(8) 0.0245(6) -0.0009(6) 0.0102(6) 0.0002(7)
C00V 0.0558(9) 0.0329(7) 0.0278(6) -0.0012(5) 0.0113(6) 0.0009(6)
C00W 0.0303(7) 0.0303(7) 0.0497(8) 0.0062(6) -0.0015(6) 0.0022(5)
C00X 0.0394(7) 0.0453(8) 0.0291(7) -0.0025(6) -0.0035(6) 0.0006(6)
B00Y 0.0210(6) 0.0244(7) 0.0299(7) 0.0033(5) 0.0057(5) 0.0007(5)
C00Z 0.0257(7) 0.0647(11) 0.0713(11) 0.0177(9) 0.0041(7) -0.0059(7)
C010 0.0287(7) 0.0626(11) 0.0742(12) 0.0029(9) 0.0116(7) 0.0137(7)

loop_
_atom_type_symbol
_atom_type_description
_atom_type_scat_dispersion_real
_atom_type_scat_dispersion_imag
_atom_type_scat_source
C C 0.0181 0.0091 'International Tables Vol C Tables 4.2.6.8 and 6.1.1.4'
H H 0.0000 0.0000 'International Tables Vol C Tables 4.2.6.8 and 6.1.1.4'
B B 0.0090 0.0039 'International Tables Vol C Tables 4.2.6.8 and 6.1.1.4'
N N 0.0311 0.0180 'International Tables Vol C Tables 4.2.6.8 and 6.1.1.4'

loop_
_exptl_crystal_face_index_h
_exptl_crystal_face_index_k
_exptl_crystal_face_index_l
_exptl_crystal_face_perp_dist
0 1 0 0.0461
0 -1 0 0.1013
-1 0 -2 0.1228
0 -2 1 0.0917
1 1 1 0.0865
-1 -1 -1 0.1158
-1 -2 2 0.0971
0 -1 2 0.1058
0 1 -2 0.1165
1 1 0 0.0686
-1 -1 0 0.0967
-1 0 2 0.1047
1 0 -2 0.0882
2 -1 -2 0.0780
-2 1 2 0.0801
-1 0 0 0.0867
2 0 1 0.0943
-2 2 1 0.0715
2 -2 -1 0.0777
-2 -1 1 0.0830
-2 1 1 0.0702
1 2 -1 0.0588
2 1 -1 0.0551
0 1 2 0.1115
0 -1 -2 0.1264
1 -2 2 0.0905
0 -1 1 0.0785
-2 0 1 0.0701

loop_
_geom_angle_atom_site_label_1
_geom_angle_atom_site_label_2
_geom_angle_atom_site_label_3
_geom_angle
_geom_angle_site_symmetry_1
_geom_angle_site_symmetry_3
_geom_angle_publ_flag
C00B N001 C00C 116.84(10) . . ?
C00B N001 B00Y 119.71(10) . . ?
C00C N001 B00Y 123.00(10) . . ?
C00A N002 C00Z 120.87(13) . . ?
C00A N002 C010 120.13(13) . . ?
C00Z N002 C010 119.00(12) . . ?
C00K C003 C00G 115.99(12) . . ?
C00K C003 B00Y 122.83(11) . . ?
C00G C003 B00Y 121.07(11) . . ?
C007 C004 C008 111.47(11) . . ?
C007 C004 C00D 128.06(11) . . ?
C008 C004 C00D 120.45(11) . . ?
C00H C005 C009 117.63(12) . . ?
C00H C005 C007 121.16(11) . . ?
C009 C005 C007 121.08(11) . . ?
C00F C006 C008 117.78(12) . . ?
C00F C006 B00Y 133.32(11) . . ?
C008 C006 B00Y 108.78(10) . . ?
C004 C007 C005 123.48(11) . . ?
C004 C007 B00Y 110.14(10) . . ?
C005 C007 B00Y 126.21(10) . . ?
C00S C008 C006 121.98(11) . . ?
C00S C008 C004 127.29(11) . . ?
C006 C008 C004 110.70(11) . . ?
C00N C009 C005 121.47(12) . . ?
C00N C009 H009 119.3 . . ?
C005 C009 H009 119.3 . . ?
N002 C00A C00J 121.65(13) . . ?
N002 C00A C00I 122.31(13) . . ?
C00J C00A C00I 116.02(11) . . ?
N001 C00B C00I 123.34(12) . . ?
N001 C00B H00B 118.3 . . ?
C00I C00B H00B 118.3 . . ?
N001 C00C C00J 123.60(12) . . ?
N001 C00C H00C 118.2 . . ?
C00J C00C H00C 118.2 . . ?
C00Q C00D C00E 118.13(11) . . ?
C00Q C00D C004 120.82(11) . . ?
C00E C00D C004 121.00(11) . . ?
C00D C00E C00P 120.78(12) . . ?
C00D C00E H00E 119.6 . . ?
C00P C00E H00E 119.6 . . ?
C006 C00F C00R 120.85(12) . . ?
C006 C00F H00F 119.6 . . ?
C00R C00F H00F 119.6 . . ?
C00O C00G C003 122.40(12) . . ?
C00O C00G H00G 118.8 . . ?
C003 C00G H00G 118.8 . . ?
C00X C00H C005 120.76(13) . . ?
C00X C00H H00H 119.6 . . ?
C005 C00H H00H 119.6 . . ?
C00B C00I C00A 120.07(12) . . ?
C00B C00I H00I 120.0 . . ?
C00A C00I H00I 120.0 . . ?
C00C C00J C00A 120.11(12) . . ?
C00C C00J H00J 119.9 . . ?
C00A C00J H00J 119.9 . . ?
C003 C00K C00T 122.08(13) . . ?
C003 C00K H00K 119.0 . . ?
C00T C00K H00K 119.0 . . ?
C00T C00L C00O 119.62(13) . . ?
C00T C00L H00L 120.2 . . ?
C00O C00L H00L 120.2 . . ?
C00W C00M C00P 119.61(12) . . ?
C00W C00M H00M 120.2 . . ?
C00P C00M H00M 120.2 . . ?
C00U C00N C009 120.06(13) . . ?
C00U C00N H00N 120.0 . . ?
C009 C00N H00N 120.0 . . ?
C00L C00O C00G 119.82(13) . . ?
C00L C00O H00O 120.1 . . ?
C00G C00O H00O 120.1 . . ?
C00M C00P C00E 120.25(12) . . ?
C00M C00P H00P 119.9 . . ?
C00E C00P H00P 119.9 . . ?
C00W C00Q C00D 121.20(12) . . ?
C00W C00Q H00Q 119.4 . . ?
C00D C00Q H00Q 119.4 . . ?
C00V C00R C00F 120.40(12) . . ?
C00V C00R H00R 119.8 . . ?
C00F C00R H00R 119.8 . . ?
C008 C00S C00V 119.16(13) . . ?
C008 C00S H00S 120.4 . . ?
C00V C00S H00S 120.4 . . ?
C00L C00T C00K 120.08(13) . . ?
C00L C00T H00T 120.0 . . ?
C00K C00T H00T 120.0 . . ?
C00N C00U C00X 119.59(13) . . ?
C00N C00U H00U 120.2 . . ?
C00X C00U H00U 120.2 . . ?
C00R C00V C00S 119.81(13) . . ?
C00R C00V H00V 120.1 . . ?
C00S C00V H00V 120.1 . . ?
C00M C00W C00Q 120.02(13) . . ?
C00M C00W H00W 120.0 . . ?
C00Q C00W H00W 120.0 . . ?
C00U C00X C00H 120.47(13) . . ?
C00U C00X H00X 119.8 . . ?
C00H C00X H00X 119.8 . . ?
N001 B00Y C003 107.82(10) . . ?
N001 B00Y C006 107.31(9) . . ?
C003 B00Y C006 117.44(10) . . ?
N001 B00Y C007 110.78(9) . . ?
C003 B00Y C007 114.31(10) . . ?
C006 B00Y C007 98.82(9) . . ?
N002 C00Z H00A 109.5 . . ?
N002 C00Z H00D 109.5 . . ?
H00A C00Z H00D 109.5 . . ?
N002 C00Z H00Y 109.5 . . ?
H00A C00Z H00Y 109.5 . . ?
H00D C00Z H00Y 109.5 . . ?
N002 C010 H01A 109.5 . . ?
N002 C010 H01B 109.5 . . ?
H01A C010 H01B 109.5 . . ?
N002 C010 H01C 109.5 . . ?
H01A C010 H01C 109.5 . . ?
H01B C010 H01C 109.5 . . ?
C6_1 C1_1 C2_1 119.0(4) . . ?
C6_1 C1_1 H1_1 120.5 . . ?
C2_1 C1_1 H1_1 120.5 . . ?
C3_1 C2_1 C1_1 121.1(4) . . ?
C3_1 C2_1 H2_1 119.4 . . ?
C1_1 C2_1 H2_1 119.4 . . ?
C2_1 C3_1 C4_1 121.1(5) . . ?
C2_1 C3_1 H3_1 119.4 . . ?
C4_1 C3_1 H3_1 119.4 . . ?
C3_1 C4_1 C5_1 121.5(4) . . ?
C3_1 C4_1 H4_1 119.2 . . ?
C5_1 C4_1 H4_1 119.2 . . ?
C4_1 C5_1 C6_1 118.1(4) . . ?
C4_1 C5_1 H5_1 121.0 . . ?
C6_1 C5_1 H5_1 121.0 . . ?
C1_1 C6_1 C5_1 119.2(4) . . ?
C1_1 C6_1 H6_1 120.4 . . ?
C5_1 C6_1 H6_1 120.4 . . ?

loop_
_geom_bond_atom_site_label_1
_geom_bond_atom_site_label_2
_geom_bond_distance
_geom_bond_site_symmetry_2
_geom_bond_publ_flag
N001 C00B 1.3468(16) . ?
N001 C00C 1.3476(16) . ?
N001 B00Y 1.6174(16) . ?
N002 C00A 1.3511(16) . ?
N002 C00Z 1.448(2) . ?
N002 C010 1.457(2) . ?
C003 C00K 1.3950(17) . ?
C003 C00G 1.4044(18) . ?
C003 B00Y 1.6199(18) . ?
C004 C007 1.3508(17) . ?
C004 C008 1.4828(16) . ?
C004 C00D 1.4904(16) . ?
C005 C00H 1.3973(17) . ?
C005 C009 1.3991(17) . ?
C005 C007 1.4833(16) . ?
C006 C00F 1.3893(17) . ?
C006 C008 1.4069(17) . ?
C006 B00Y 1.6206(18) . ?
C007 B00Y 1.6394(17) . ?
C008 C00S 1.3865(18) . ?
C009 C00N 1.3860(18) . ?
C009 H009 0.9500 . ?
C00A C00J 1.4027(19) . ?
C00A C00I 1.4101(19) . ?
C00B C00I 1.3679(17) . ?
C00B H00B 0.9500 . ?
C00C C00J 1.3655(18) . ?
C00C H00C 0.9500 . ?
C00D C00Q 1.3909(18) . ?
C00D C00E 1.3910(17) . ?
C00E C00P 1.3937(18) . ?
C00E H00E 0.9500 . ?
C00F C00R 1.3979(19) . ?
C00F H00F 0.9500 . ?
C00G C00O 1.3886(18) . ?
C00G H00G 0.9500 . ?
C00H C00X 1.3913(19) . ?
C00H H00H 0.9500 . ?
C00I H00I 0.9500 . ?
C00J H00J 0.9500 . ?
C00K C00T 1.3993(19) . ?
C00K H00K 0.9500 . ?
C00L C00T 1.376(2) . ?
C00L C00O 1.384(2) . ?
C00L H00L 0.9500 . ?
C00M C00W 1.3819(19) . ?
C00M C00P 1.382(2) . ?
C00M H00M 0.9500 . ?
C00N C00U 1.380(2) . ?
C00N H00N 0.9500 . ?
C00O H00O 0.9500 . ?
C00P H00P 0.9500 . ?
C00Q C00W 1.3899(19) . ?
C00Q H00Q 0.9500 . ?
C00R C00V 1.388(2) . ?
C00R H00R 0.9500 . ?
C00S C00V 1.3969(19) . ?
C00S H00S 0.9500 . ?
C00T H00T 0.9500 . ?
C00U C00X 1.384(2) . ?
C00U H00U 0.9500 . ?
C00V H00V 0.9500 . ?
C00W H00W 0.9500 . ?
C00X H00X 0.9500 . ?
C00Z H00A 0.9800 . ?
C00Z H00D 0.9800 . ?
C00Z H00Y 0.9800 . ?
C010 H01A 0.9800 . ?
C010 H01B 0.9800 . ?
C010 H01C 0.9800 . ?
C1_1 C6_1 1.393(6) . ?
C1_1 C2_1 1.410(5) . ?
C1_1 H1_1 0.9500 . ?
C2_1 C3_1 1.336(6) . ?
C2_1 H2_1 0.9500 . ?
C3_1 C4_1 1.343(6) . ?
C3_1 H3_1 0.9500 . ?
C4_1 C5_1 1.403(6) . ?
C4_1 H4_1 0.9500 . ?
C5_1 C6_1 1.419(6) . ?
C5_1 H5_1 0.9500 . ?
C6_1 H6_1 0.9500 . ?

loop_
_geom_torsion_atom_site_label_1
_geom_torsion_atom_site_label_2
_geom_torsion_atom_site_label_3
_geom_torsion_atom_site_label_4
_geom_torsion
_geom_torsion_site_symmetry_1
_geom_torsion_site_symmetry_2
_geom_torsion_site_symmetry_3
_geom_torsion_site_symmetry_4
_geom_torsion_publ_flag
C008 C004 C007 C005 178.70(10) . . . . ?
C00D C004 C007 C005 -3.32(19) . . . . ?
C008 C004 C007 B00Y 3.31(13) . . . . ?
C00D C004 C007 B00Y -178.71(11) . . . . ?
C00H C005 C007 C004 -70.65(16) . . . . ?
C009 C005 C007 C004 113.56(14) . . . . ?
C00H C005 C007 B00Y 103.98(14) . . . . ?
C009 C005 C007 B00Y -71.80(16) . . . . ?
C00F C006 C008 C00S -1.50(18) . . . . ?
B00Y C006 C008 C00S -178.11(12) . . . . ?
C00F C006 C008 C004 176.67(10) . . . . ?
B00Y C006 C008 C004 0.06(13) . . . . ?
C007 C004 C008 C00S 175.84(12) . . . . ?
C00D C004 C008 C00S -2.32(19) . . . . ?
C007 C004 C008 C006 -2.21(14) . . . . ?
C00D C004 C008 C006 179.63(10) . . . . ?
C00H C005 C009 C00N 0.94(19) . . . . ?
C007 C005 C009 C00N 176.87(12) . . . . ?
C00Z N002 C00A C00J 177.48(14) . . . . ?
C010 N002 C00A C00J -3.1(2) . . . . ?
C00Z N002 C00A C00I -3.9(2) . . . . ?
C010 N002 C00A C00I 175.60(14) . . . . ?
C00C N001 C00B C00I 0.96(19) . . . . ?
B00Y N001 C00B C00I 173.44(11) . . . . ?
C00B N001 C00C C00J -0.28(19) . . . . ?
B00Y N001 C00C C00J -172.50(12) . . . . ?
C007 C004 C00D C00Q 107.93(15) . . . . ?
C008 C004 C00D C00Q -74.25(16) . . . . ?
C007 C004 C00D C00E -74.71(17) . . . . ?
C008 C004 C00D C00E 103.12(14) . . . . ?
C00Q C00D C00E C00P 0.02(19) . . . . ?
C004 C00D C00E C00P -177.41(12) . . . . ?
C008 C006 C00F C00R 0.26(18) . . . . ?
B00Y C006 C00F C00R 175.84(12) . . . . ?
C00K C003 C00G C00O -0.64(18) . . . . ?
B00Y C003 C00G C00O 175.67(11) . . . . ?
C009 C005 C00H C00X 0.23(19) . . . . ?
C007 C005 C00H C00X -175.70(12) . . . . ?
N001 C00B C00I C00A -1.0(2) . . . . ?
N002 C00A C00I C00B -178.44(12) . . . . ?
C00J C00A C00I C00B 0.30(18) . . . . ?
N001 C00C C00J C00A -0.3(2) . . . . ?
N002 C00A C00J C00C 179.07(12) . . . . ?
C00I C00A C00J C00C 0.33(19) . . . . ?
C00G C003 C00K C00T 0.65(18) . . . . ?
B00Y C003 C00K C00T -175.59(12) . . . . ?
C005 C009 C00N C00U -1.2(2) . . . . ?
C00T C00L C00O C00G 0.5(2) . . . . ?
C003 C00G C00O C00L 0.1(2) . . . . ?
C00W C00M C00P C00E 0.6(2) . . . . ?
C00D C00E C00P C00M -0.7(2) . . . . ?
C00E C00D C00Q C00W 0.7(2) . . . . ?
C004 C00D C00Q C00W 178.12(13) . . . . ?
C006 C00F C00R C00V 0.8(2) . . . . ?
C006 C008 C00S C00V 1.7(2) . . . . ?
C004 C008 C00S C00V -176.19(13) . . . . ?
C00O C00L C00T C00K -0.4(2) . . . . ?
C003 C00K C00T C00L -0.1(2) . . . . ?
C009 C00N C00U C00X 0.3(2) . . . . ?
C00F C00R C00V C00S -0.7(2) . . . . ?
C008 C00S C00V C00R -0.5(2) . . . . ?
C00P C00M C00W C00Q 0.1(2) . . . . ?
C00D C00Q C00W C00M -0.8(2) . . . . ?
C00N C00U C00X C00H 0.8(2) . . . . ?
C005 C00H C00X C00U -1.1(2) . . . . ?
C00B N001 B00Y C003 171.54(10) . . . . ?
C00C N001 B00Y C003 -16.47(15) . . . . ?
C00B N001 B00Y C006 -61.09(14) . . . . ?
C00C N001 B00Y C006 110.91(12) . . . . ?
C00B N001 B00Y C007 45.77(15) . . . . ?
C00C N001 B00Y C007 -142.23(11) . . . . ?
C00K C003 B00Y N001 105.55(13) . . . . ?
C00G C003 B00Y N001 -70.50(14) . . . . ?
C00K C003 B00Y C006 -15.71(16) . . . . ?
C00G C003 B00Y C006 168.24(11) . . . . ?
C00K C003 B00Y C007 -130.80(12) . . . . ?
C00G C003 B00Y C007 53.15(15) . . . . ?
C00F C006 B00Y N001 -59.13(17) . . . . ?
C008 C006 B00Y N001 116.74(10) . . . . ?
C00F C006 B00Y C003 62.40(17) . . . . ?
C008 C006 B00Y C003 -121.73(11) . . . . ?
C00F C006 B00Y C007 -174.24(13) . . . . ?
C008 C006 B00Y C007 1.63(12) . . . . ?
C004 C007 B00Y N001 -115.37(11) . . . . ?
C005 C007 B00Y N001 69.39(14) . . . . ?
C004 C007 B00Y C003 122.58(11) . . . . ?
C005 C007 B00Y C003 -52.65(15) . . . . ?
C004 C007 B00Y C006 -2.99(12) . . . . ?
C005 C007 B00Y C006 -178.22(10) . . . . ?
C6_1 C1_1 C2_1 C3_1 -0.7(5) . . . . ?
C1_1 C2_1 C3_1 C4_1 -0.9(6) . . . . ?
C2_1 C3_1 C4_1 C5_1 1.2(6) . . . . ?
C3_1 C4_1 C5_1 C6_1 0.1(6) . . . . ?
C2_1 C1_1 C6_1 C5_1 1.9(5) . . . . ?
C4_1 C5_1 C6_1 C1_1 -1.6(6) . . . . ?
